data_2226513
loop_
_publ_author_name
'Wang, Xiang-Cheng'
'Chen, Jing'
'Wang, Chun-Jie'
'Li, Chun-Xiang'

_publ_section_title
;
 Bis(\m-3,5-dinitro-2-oxidobenzoato)-\k^3^<i>O</i>^1^,<i>O</i>^2^:<i>O</i>^1^;\k^3^<i>O</i>^1^:<i>O</i>^1^,<i>O</i>^2^-bis[aqua(2-phenyl-1,3,7,8-tetraazacyclopenta[<i>l</i>]phenanthrene-\k^2^<i>N</i>^7^,<i>N</i>^8^)cobalt(II)]
;
_journal_coeditor_code HY2303
_journal_issue 7
_journal_name_full 'Acta Crystallographica Section E'
_journal_page_first m751
_journal_page_last m752
_journal_paper_doi 10.1107/S1600536810017629
_journal_volume 66
_journal_year 2010
_chemical_formula_iupac '[Co2 (C7 H2 N2 O7)2 (C19 H12 N4)2 (H2 O)2]'
_chemical_formula_moiety 'C52 H32 Co2 N12 O16'
_chemical_formula_sum 'C52 H32 Co2 N12 O16'
_chemical_formula_weight 1198.76
_chemical_name_systematic
;
Bis(\m-3,5-dinitro-2-oxidobenzoato)-\k^3^O^1^,O^2^:O^1^;\k^3^O^1^:O^1^,O^2^-
bis[aqua(2-phenyl-1,3,7,8-tetraazacyclopenta[<i>l</i>]phenanthrene-
\k^2^<i>N</i>^7^,<i>N</i>^8^)cobalt(II)]
;
_space_group_IT_number 2
_symmetry_cell_setting triclinic
_symmetry_space_group_name_Hall '-P 1'
_symmetry_space_group_name_H-M 'P -1'
_atom_sites_solution_hydrogens geom
_atom_sites_solution_primary direct
_atom_sites_solution_secondary difmap
_audit_creation_method SHELXL-97
_cell_angle_alpha 102.690(4)
_cell_angle_beta 107.282(4)
_cell_angle_gamma 90.459(4)
_cell_formula_units_Z 1
_cell_length_a 8.2943(4)
_cell_length_b 11.0232(5)
_cell_length_c 13.6139(7)
_cell_measurement_reflns_used 3653
_cell_measurement_temperature 292(2)
_cell_measurement_theta_max 25
_cell_measurement_theta_min 4.3681
_cell_volume 1155.90(10)
_computing_cell_refinement 'CrysAlis RED (Oxford Diffraction, 2006)'
_computing_data_collection 'CrysAlis CCD (Oxford Diffraction, 2006)'
_computing_data_reduction 'CrysAlis RED (Oxford Diffraction, 2006)'
_computing_molecular_graphics 'SHELXTL (Sheldrick, 2008) and DIAMOND (Brandenburg, 1999)'
_computing_publication_material 'SHELXTL (Sheldrick, 2008)'
_computing_structure_refinement 'SHELXTL (Sheldrick, 2008)'
_computing_structure_solution 'SHELXTL (Sheldrick, 2008)'
_diffrn_ambient_temperature 292(2)
_diffrn_measured_fraction_theta_full 0.993
_diffrn_measured_fraction_theta_max 0.993
_diffrn_measurement_device_type 'Oxford Diffraction Gemini R Ultra CCD'
_diffrn_measurement_method \w
_diffrn_radiation_monochromator graphite
_diffrn_radiation_source 'fine-focus sealed tube'
_diffrn_radiation_type MoK\a
_diffrn_radiation_wavelength 0.71073
_diffrn_reflns_av_R_equivalents 0.0278
_diffrn_reflns_av_sigmaI/netI 0.0572
_diffrn_reflns_limit_h_max 9
_diffrn_reflns_limit_h_min -9
_diffrn_reflns_limit_k_max 11
_diffrn_reflns_limit_k_min -13
_diffrn_reflns_limit_l_max 16
_diffrn_reflns_limit_l_min -14
_diffrn_reflns_number 7153
_diffrn_reflns_theta_full 25.00
_diffrn_reflns_theta_max 25.00
_diffrn_reflns_theta_min 4.38
_exptl_absorpt_coefficient_mu 0.813
_exptl_absorpt_correction_T_max 0.829
_exptl_absorpt_correction_T_min 0.771
_exptl_absorpt_correction_type multi-scan
_exptl_absorpt_process_details '(CrysAlis RED; Oxford Diffraction, 2006)'
_exptl_crystal_colour yellow
_exptl_crystal_density_diffrn 1.722
_exptl_crystal_density_meas 1.722
_exptl_crystal_density_method 'not measured'
_exptl_crystal_description block
_exptl_crystal_F_000 610
_exptl_crystal_size_max 0.32
_exptl_crystal_size_mid 0.27
_exptl_crystal_size_min 0.23
_refine_diff_density_max 0.972
_refine_diff_density_min -1.002
_refine_ls_extinction_method none
_refine_ls_goodness_of_fit_ref 0.996
_refine_ls_hydrogen_treatment mixed
_refine_ls_matrix_type full
_refine_ls_number_parameters 378
_refine_ls_number_reflns 4041
_refine_ls_number_restraints 168
_refine_ls_restrained_S_all 1.259
_refine_ls_R_factor_all 0.0638
_refine_ls_R_factor_gt 0.0437
_refine_ls_shift/su_max 0.002
_refine_ls_shift/su_mean 0.000
_refine_ls_structure_factor_coef Fsqd
_refine_ls_weighting_details 'calc w=1/[\s^2^(Fo^2^)+(0.0638P)^2^] where P=(Fo^2^+2Fc^2^)/3'
_refine_ls_weighting_scheme calc
_refine_ls_wR_factor_gt 0.1054
_refine_ls_wR_factor_ref 0.1107
_reflns_number_gt 2933
_reflns_number_total 4041
_reflns_threshold_expression I>2\s(I)
_cod_data_source_file hy2303.cif
_cod_data_source_block I
_cod_original_sg_symbol_H-M 'P -1 '
_cod_database_code 2226513
_cod_database_fobs_code 2226513

loop_
_symmetry_equiv_pos_as_xyz
'x, y, z'
'-x, -y, -z'

loop_
_atom_site_type_symbol
_atom_site_label
_atom_site_fract_x
_atom_site_fract_y
_atom_site_fract_z
_atom_site_U_iso_or_equiv
_atom_site_adp_type
_atom_site_calc_flag
_atom_site_refinement_flags
_atom_site_occupancy
_atom_site_disorder_assembly
_atom_site_disorder_group
C C1 -0.0231(5) 0.3815(4) 0.6428(3) 0.0304(9) Uani d U 1 . .
H H1 0.0452 0.3635 0.7049 0.037 Uiso calc R 1 . .
C C2 -0.1233(6) 0.4828(4) 0.6499(3) 0.0346(10) Uani d U 1 . .
H H2 -0.1214 0.5307 0.7157 0.041 Uiso calc R 1 . .
C C3 -0.2237(5) 0.5105(4) 0.5595(3) 0.0336(9) Uani d U 1 . .
H H3 -0.2911 0.5774 0.5631 0.040 Uiso calc R 1 . .
C C4 -0.2245(5) 0.4375(4) 0.4614(3) 0.0286(8) Uani d U 1 . .
C C5 -0.3250(5) 0.4543(4) 0.3592(3) 0.0299(8) Uani d U 1 . .
C C6 -0.3182(5) 0.3757(4) 0.2679(3) 0.0311(9) Uani d U 1 . .
C C7 -0.2138(5) 0.2745(4) 0.2631(3) 0.0277(8) Uani d U 1 . .
C C8 -0.1991(5) 0.1923(4) 0.1726(3) 0.0344(9) Uani d U 1 . .
H H8 -0.2600 0.2020 0.1058 0.041 Uiso calc R 1 . .
C C9 -0.0946(6) 0.0974(4) 0.1829(3) 0.0369(10) Uani d U 1 . .
H H9 -0.0838 0.0422 0.1233 0.044 Uiso calc R 1 . .
C C10 -0.0049(5) 0.0841(4) 0.2834(3) 0.0325(9) Uani d U 1 . .
H H10 0.0650 0.0189 0.2895 0.039 Uiso calc R 1 . .
C C11 -0.1165(5) 0.2559(4) 0.3627(3) 0.0247(8) Uani d U 1 . .
C C12 -0.1215(5) 0.3373(3) 0.4607(3) 0.0249(8) Uani d U 1 . .
C C13 -0.4998(5) 0.5157(4) 0.2329(3) 0.0322(9) Uani d U 1 . .
C C14 -0.6334(5) 0.5801(4) 0.1703(3) 0.0356(9) Uani d U 1 . .
C C15 -0.6963(6) 0.6831(4) 0.2208(4) 0.0438(11) Uani d U 1 . .
H H15 -0.6518 0.7137 0.2935 0.053 Uiso calc R 1 . .
C C16 -0.8264(7) 0.7403(5) 0.1618(4) 0.0546(13) Uani d U 1 . .
H H16 -0.8696 0.8091 0.1957 0.066 Uiso calc R 1 . .
C C17 -0.8916(7) 0.6973(5) 0.0553(4) 0.0606(14) Uani d U 1 . .
H H17 -0.9787 0.7365 0.0167 0.073 Uiso calc R 1 . .
C C18 -0.8286(7) 0.5960(6) 0.0052(4) 0.0619(15) Uani d U 1 . .
H H18 -0.8723 0.5671 -0.0677 0.074 Uiso calc R 1 . .
C C19 -0.7008(7) 0.5364(5) 0.0621(4) 0.0511(13) Uani d U 1 . .
H H19 -0.6599 0.4668 0.0276 0.061 Uiso calc R 1 . .
C C20 0.3815(5) -0.0284(4) 0.6442(3) 0.0269(8) Uani d U 1 . .
C C21 0.5087(5) -0.0973(4) 0.6896(3) 0.0328(9) Uani d U 1 . .
H H21 0.5419 -0.1637 0.6466 0.039 Uiso calc R 1 . .
C C22 0.5884(5) -0.0697(4) 0.7980(3) 0.0368(9) Uani d U 1 . .
C C23 0.5475(5) 0.0299(4) 0.8637(3) 0.0360(9) Uani d U 1 . .
H H23 0.6050 0.0499 0.9358 0.043 Uiso calc R 1 . .
C C24 0.4202(5) 0.0997(4) 0.8213(3) 0.0323(9) Uani d U 1 . .
C C25 0.3257(5) 0.0739(4) 0.7106(3) 0.0265(8) Uani d U 1 . .
C C26 0.2996(5) -0.0712(4) 0.5268(3) 0.0271(8) Uani d U 1 . .
N N1 -0.0218(4) 0.3109(3) 0.5517(2) 0.0254(7) Uani d U 1 . .
N N2 -0.0149(4) 0.1606(3) 0.3706(2) 0.0250(6) Uani d U 1 . .
N N3 -0.4378(4) 0.5429(3) 0.3369(3) 0.0324(8) Uani d U 1 . .
N N4 -0.4312(4) 0.4167(3) 0.1875(3) 0.0321(8) Uani d U 1 . .
H H4 -0.4538 0.3850 0.1209 0.039 Uiso calc R 1 . .
N N5 0.7161(5) -0.1487(4) 0.8424(3) 0.0484(9) Uani d U 1 . .
N N6 0.3854(5) 0.2056(4) 0.8942(3) 0.0446(9) Uani d U 1 . .
O O1 0.1485(3) -0.0397(2) 0.4865(2) 0.0305(5) Uani d U 1 . .
O O2 0.3743(4) -0.1379(3) 0.4735(2) 0.0459(8) Uani d U 1 . .
O O3 0.2036(4) 0.1369(3) 0.6762(2) 0.0339(5) Uani d U 1 . .
O O4 0.7338(5) -0.2469(4) 0.7867(3) 0.0650(9) Uani d U 1 . .
O O5 0.8033(5) -0.1117(4) 0.9352(3) 0.0691(10) Uani d U 1 . .
O O6 0.4661(6) 0.2254(4) 0.9869(3) 0.0813(11) Uani d U 1 . .
O O7 0.2851(6) 0.2779(4) 0.8644(3) 0.0857(10) Uani d U 1 . .
O OW1 0.3241(4) 0.2215(3) 0.5222(3) 0.0345(5) Uani d U 1 . .
Co Co 0.09090(7) 0.14151(5) 0.52610(4) 0.0264(2) Uani d U 1 . .
H H1WA 0.362(7) 0.285(6) 0.566(5) 0.064(18) Uiso d . 1 . .
H H1WB 0.407(7) 0.184(5) 0.523(4) 0.058(16) Uiso d . 1 . .

loop_
_atom_site_aniso_label
_atom_site_aniso_U_11
_atom_site_aniso_U_22
_atom_site_aniso_U_33
_atom_site_aniso_U_12
_atom_site_aniso_U_13
_atom_site_aniso_U_23
C1 0.034(2) 0.031(2) 0.0251(15) 0.0072(17) 0.0071(17) 0.0072(14)
C2 0.041(3) 0.031(2) 0.0312(16) 0.0091(18) 0.0129(18) 0.0042(17)
C3 0.032(2) 0.031(2) 0.0381(15) 0.0114(19) 0.0118(18) 0.0079(15)
C4 0.027(2) 0.0249(19) 0.0326(12) 0.0062(16) 0.0055(16) 0.0089(14)
C5 0.026(2) 0.027(2) 0.0351(13) 0.0054(16) 0.0042(16) 0.0115(14)
C6 0.027(2) 0.035(2) 0.0308(14) 0.0071(17) 0.0025(16) 0.0133(14)
C7 0.024(2) 0.0286(19) 0.0279(13) 0.0026(15) 0.0021(15) 0.0094(14)
C8 0.036(3) 0.040(2) 0.0254(16) 0.0039(18) 0.0045(18) 0.0088(15)
C9 0.040(3) 0.041(2) 0.0267(14) 0.0078(19) 0.0101(18) 0.0022(17)
C10 0.029(2) 0.037(2) 0.0295(13) 0.0080(19) 0.0082(17) 0.0038(15)
C11 0.020(2) 0.0269(19) 0.0264(12) 0.0036(15) 0.0042(15) 0.0091(13)
C12 0.021(2) 0.0230(18) 0.0279(12) 0.0032(15) 0.0026(15) 0.0069(13)
C13 0.031(2) 0.030(2) 0.0349(14) 0.0058(16) 0.0057(16) 0.0121(16)
C14 0.030(2) 0.036(2) 0.0398(16) 0.0072(17) 0.0048(16) 0.0158(16)
C15 0.044(3) 0.036(2) 0.049(2) 0.011(2) 0.008(2) 0.0137(18)
C16 0.048(3) 0.047(3) 0.072(2) 0.021(2) 0.014(2) 0.025(2)
C17 0.046(3) 0.070(3) 0.069(2) 0.023(3) 0.005(2) 0.041(2)
C18 0.058(4) 0.074(4) 0.045(2) 0.015(3) -0.005(2) 0.024(2)
C19 0.050(3) 0.059(3) 0.0401(16) 0.018(2) 0.005(2) 0.0139(19)
C20 0.019(2) 0.029(2) 0.0318(13) 0.0034(15) 0.0040(13) 0.0095(14)
C21 0.025(2) 0.035(2) 0.0384(15) 0.0094(17) 0.0063(16) 0.0134(16)
C22 0.024(2) 0.047(2) 0.0400(16) 0.0079(18) 0.0040(16) 0.0203(16)
C23 0.027(2) 0.051(2) 0.0278(19) 0.0026(18) -0.0005(17) 0.0160(16)
C24 0.025(2) 0.042(2) 0.0263(13) 0.0014(17) 0.0010(14) 0.0089(14)
C25 0.022(2) 0.031(2) 0.0252(13) 0.0047(15) 0.0029(14) 0.0104(13)
C26 0.0219(17) 0.0223(19) 0.0328(14) 0.0051(15) 0.0040(12) 0.0035(14)
N1 0.0257(17) 0.0237(14) 0.0258(11) 0.0052(13) 0.0052(13) 0.0070(11)
N2 0.0223(16) 0.0260(15) 0.0258(10) 0.0044(12) 0.0052(12) 0.0071(11)
N3 0.032(2) 0.0288(17) 0.0350(13) 0.0090(15) 0.0051(15) 0.0109(13)
N4 0.033(2) 0.0336(18) 0.0272(14) 0.0092(15) 0.0014(14) 0.0112(13)
N5 0.034(2) 0.062(2) 0.0523(18) 0.0166(19) 0.0058(15) 0.0300(15)
N6 0.041(2) 0.057(2) 0.0267(13) 0.0099(17) 0.0015(15) 0.0037(14)
O1 0.0280(10) 0.0323(9) 0.0278(9) 0.0142(9) 0.0037(8) 0.0059(8)
O2 0.0315(15) 0.0534(16) 0.0404(14) 0.0173(13) 0.0048(12) -0.0062(12)
O3 0.0321(11) 0.0361(11) 0.0274(8) 0.0156(9) 0.0014(8) 0.0050(8)
O4 0.055(2) 0.0667(19) 0.0686(19) 0.0307(17) 0.0039(16) 0.0270(15)
O5 0.059(2) 0.084(2) 0.0569(17) 0.0309(18) -0.0046(14) 0.0289(16)
O6 0.092(2) 0.092(2) 0.0308(12) 0.0423(19) -0.0108(15) -0.0076(15)
O7 0.0906(19) 0.0901(18) 0.0420(14) 0.0503(15) -0.0127(14) -0.0113(14)
OW1 0.0268(11) 0.0354(13) 0.0367(13) 0.0091(10) 0.0058(10) 0.0039(11)
Co 0.0251(3) 0.0267(3) 0.0236(3) 0.0104(2) 0.0015(2) 0.0059(2)

loop_
_atom_type_symbol
_atom_type_description
_atom_type_scat_dispersion_real
_atom_type_scat_dispersion_imag
_atom_type_scat_source
C C 0.0033 0.0016 'International Tables Vol C Tables 4.2.6.8 and 6.1.1.4'
H H 0.0000 0.0000 'International Tables Vol C Tables 4.2.6.8 and 6.1.1.4'
N N 0.0061 0.0033 'International Tables Vol C Tables 4.2.6.8 and 6.1.1.4'
O O 0.0106 0.0060 'International Tables Vol C Tables 4.2.6.8 and 6.1.1.4'
Co Co 0.3494 0.9721 'International Tables Vol C Tables 4.2.6.8 and 6.1.1.4'

loop_
_geom_angle_atom_site_label_1
_geom_angle_atom_site_label_2
_geom_angle_atom_site_label_3
_geom_angle_site_symmetry_1
_geom_angle_site_symmetry_3
_geom_angle
_geom_angle_publ_flag
N1 C1 C2 . . 122.5(4) ?
N1 C1 H1 . . 118.8 ?
C2 C1 H1 . . 118.8 ?
C3 C2 C1 . . 119.4(4) ?
C3 C2 H2 . . 120.3 ?
C1 C2 H2 . . 120.3 ?
C2 C3 C4 . . 119.4(4) ?
C2 C3 H3 . . 120.3 ?
C4 C3 H3 . . 120.3 ?
C3 C4 C12 . . 117.8(3) ?
C3 C4 C5 . . 125.9(3) ?
C12 C4 C5 . . 116.3(3) ?
C6 C5 N3 . . 110.5(3) ?
C6 C5 C4 . . 121.0(3) ?
N3 C5 C4 . . 128.5(4) ?
C5 C6 N4 . . 105.3(3) ?
C5 C6 C7 . . 124.8(3) ?
N4 C6 C7 . . 129.9(4) ?
C8 C7 C11 . . 117.7(3) ?
C8 C7 C6 . . 127.5(4) ?
C11 C7 C6 . . 114.8(3) ?
C9 C8 C7 . . 119.6(4) ?
C9 C8 H8 . . 120.2 ?
C7 C8 H8 . . 120.2 ?
C8 C9 C10 . . 119.4(4) ?
C8 C9 H9 . . 120.3 ?
C10 C9 H9 . . 120.3 ?
N2 C10 C9 . . 122.7(4) ?
N2 C10 H10 . . 118.7 ?
C9 C10 H10 . . 118.7 ?
N2 C11 C7 . . 121.5(3) ?
N2 C11 C12 . . 116.9(3) ?
C7 C11 C12 . . 121.7(3) ?
N1 C12 C4 . . 122.0(3) ?
N1 C12 C11 . . 116.5(3) ?
C4 C12 C11 . . 121.5(3) ?
N3 C13 N4 . . 112.1(3) ?
N3 C13 C14 . . 125.6(4) ?
N4 C13 C14 . . 122.2(4) ?
C19 C14 C15 . . 119.4(4) ?
C19 C14 C13 . . 120.8(4) ?
C15 C14 C13 . . 119.8(4) ?
C14 C15 C16 . . 119.4(5) ?
C14 C15 H15 . . 120.3 ?
C16 C15 H15 . . 120.3 ?
C17 C16 C15 . . 120.9(5) ?
C17 C16 H16 . . 119.5 ?
C15 C16 H16 . . 119.5 ?
C16 C17 C18 . . 119.7(4) ?
C16 C17 H17 . . 120.1 ?
C18 C17 H17 . . 120.1 ?
C17 C18 C19 . . 120.5(5) ?
C17 C18 H18 . . 119.7 ?
C19 C18 H18 . . 119.7 ?
C18 C19 C14 . . 120.0(5) ?
C18 C19 H19 . . 120.0 ?
C14 C19 H19 . . 120.0 ?
C21 C20 C25 . . 119.9(4) ?
C21 C20 C26 . . 116.4(3) ?
C25 C20 C26 . . 123.5(3) ?
C20 C21 C22 . . 121.5(4) ?
C20 C21 H21 . . 119.3 ?
C22 C21 H21 . . 119.3 ?
C23 C22 C21 . . 121.1(4) ?
C23 C22 N5 . . 119.6(4) ?
C21 C22 N5 . . 119.3(4) ?
C22 C23 C24 . . 118.9(4) ?
C22 C23 H23 . . 120.6 ?
C24 C23 H23 . . 120.6 ?
C23 C24 C25 . . 123.5(4) ?
C23 C24 N6 . . 116.4(4) ?
C25 C24 N6 . . 120.0(3) ?
O3 C25 C24 . . 121.1(3) ?
O3 C25 C20 . . 124.0(3) ?
C24 C25 C20 . . 114.9(3) ?
O2 C26 O1 . . 122.3(4) ?
O2 C26 C20 . . 119.4(3) ?
O1 C26 C20 . . 118.2(3) ?
C1 N1 C12 . . 118.8(3) ?
C1 N1 Co . . 127.4(2) ?
C12 N1 Co . . 113.2(2) ?
C10 N2 C11 . . 119.2(3) ?
C10 N2 Co . . 127.0(2) ?
C11 N2 Co . . 113.5(2) ?
C13 N3 C5 . . 104.8(3) ?
C13 N4 C6 . . 107.2(3) ?
C13 N4 H4 . . 126.4 ?
C6 N4 H4 . . 126.4 ?
O4 N5 O5 . . 123.0(4) ?
O4 N5 C22 . . 119.2(4) ?
O5 N5 C22 . . 117.9(4) ?
O7 N6 O6 . . 119.1(4) ?
O7 N6 C24 . . 121.8(4) ?
O6 N6 C24 . . 118.9(3) ?
C26 O1 Co . . 120.4(3) ?
C26 O1 Co . 2_556 125.8(2) ?
Co O1 Co . 2_556 100.87(10) ?
C25 O3 Co . . 127.0(2) ?
Co OW1 H1WA . . 116(4) ?
Co OW1 H1WB . . 124(4) ?
H1WA OW1 H1WB . . 102(5) ?
O3 Co O1 . . 87.05(10) ?
O3 Co N2 . . 175.08(14) ?
O1 Co N2 . . 96.09(11) ?
O3 Co N1 . . 98.70(11) ?
O1 Co N1 . . 167.77(12) ?
N2 Co N1 . . 78.95(12) ?
O3 Co OW1 . . 88.76(12) ?
O1 Co OW1 . . 95.00(13) ?
N2 Co OW1 . . 87.20(12) ?
N1 Co OW1 . . 95.91(13) ?
O3 Co O1 . 2_556 95.02(11) ?
O1 Co O1 . 2_556 79.13(10) ?
N2 Co O1 . 2_556 89.30(11) ?
N1 Co O1 . 2_556 89.56(11) ?
OW1 Co O1 . 2_556 172.82(12) ?

loop_
_geom_bond_atom_site_label_1
_geom_bond_atom_site_label_2
_geom_bond_site_symmetry_2
_geom_bond_distance
_geom_bond_publ_flag
C1 N1 . 1.314(5) ?
C1 C2 . 1.401(5) ?
C1 H1 . 0.9300 ?
C2 C3 . 1.365(6) ?
C2 H2 . 0.9300 ?
C3 C4 . 1.398(6) ?
C3 H3 . 0.9300 ?
C4 C12 . 1.402(5) ?
C4 C5 . 1.446(5) ?
C5 C6 . 1.366(6) ?
C5 N3 . 1.377(5) ?
C6 N4 . 1.376(5) ?
C6 C7 . 1.420(5) ?
C7 C8 . 1.398(6) ?
C7 C11 . 1.416(5) ?
C8 C9 . 1.368(6) ?
C8 H8 . 0.9300 ?
C9 C10 . 1.389(6) ?
C9 H9 . 0.9300 ?
C10 N2 . 1.322(5) ?
C10 H10 . 0.9300 ?
C11 N2 . 1.356(5) ?
C11 C12 . 1.447(5) ?
C12 N1 . 1.363(5) ?
C13 N3 . 1.319(5) ?
C13 N4 . 1.349(5) ?
C13 C14 . 1.475(5) ?
C14 C19 . 1.383(6) ?
C14 C15 . 1.383(6) ?
C15 C16 . 1.388(6) ?
C15 H15 . 0.9300 ?
C16 C17 . 1.359(8) ?
C16 H16 . 0.9300 ?
C17 C18 . 1.369(8) ?
C17 H17 . 0.9300 ?
C18 C19 . 1.379(6) ?
C18 H18 . 0.9300 ?
C19 H19 . 0.9300 ?
C20 C21 . 1.379(5) ?
C20 C25 . 1.453(5) ?
C20 C26 . 1.503(6) ?
C21 C22 . 1.389(6) ?
C21 H21 . 0.9300 ?
C22 C23 . 1.368(6) ?
C22 N5 . 1.454(5) ?
C23 C24 . 1.373(5) ?
C23 H23 . 0.9300 ?
C24 C25 . 1.440(5) ?
C24 N6 . 1.448(5) ?
C25 O3 . 1.265(4) ?
C26 O2 . 1.220(5) ?
C26 O1 . 1.294(4) ?
N4 H4 . 0.8600 ?
N5 O4 . 1.215(5) ?
N5 O5 . 1.229(5) ?
N6 O7 . 1.202(5) ?
N6 O6 . 1.209(5) ?
OW1 H1WA . 0.81(6) ?
OW1 H1WB . 0.80(5) ?
Co N1 . 2.102(3) y
Co N2 . 2.095(3) y
Co O1 . 2.050(2) y
Co O1 2_556 2.216(3) y
Co O3 . 1.991(3) y
Co OW1 . 2.139(3) y

loop_
_geom_hbond_atom_site_label_D
_geom_hbond_atom_site_label_H
_geom_hbond_atom_site_label_A
_geom_hbond_site_symmetry_A
_geom_hbond_distance_DH
_geom_hbond_distance_HA
_geom_hbond_distance_DA
_geom_hbond_angle_DHA
_geom_hbond_publ_flag
N4 H4 O6 1_454 0.86 2.17 2.948(5) 150 y
OW1 H1WA N3 2_566 0.81(6) 2.03(6) 2.831(5) 172(5) y
OW1 H1WB O2 2_656 0.80(5) 1.88(5) 2.662(4) 165(5) y
